data_2008846
loop_
_publ_author_name
'Alan Hazell'
'Hans Toftlund'

_publ_section_title
;
 Kemp's acid at 120K
;
_journal_issue 8
_journal_name_full 'Acta Crystallographica Section C'
_journal_page_first IUC9900079
_journal_paper_doi 10.1107/S0108270199098959
_journal_volume 55
_journal_year 1999
_chemical_formula_sum 'C12 H18 O6'
_chemical_formula_weight 258.280
_chemical_name_common 'Kemp's acid'
_chemical_name_systematic
;
cis,cis-1,3,5-trimethylcyclohexane-1,3,5-tricarboxylic acid
;
_space_group_IT_number 14
_symmetry_cell_setting monoclinic
_symmetry_space_group_name_Hall '-P 2yn'
_symmetry_space_group_name_H-M 'P 1 21/n 1'
_atom_type_scat_source IntTabIV
_cell_angle_alpha 90
_cell_angle_beta 101.5270(10)
_cell_angle_gamma 90
_cell_formula_units_Z 4
_cell_length_a 8.3947(4)
_cell_length_b 12.0150(5)
_cell_length_c 12.8347(6)
_cell_measurement_reflns_used 6229
_cell_measurement_temperature 120
_cell_measurement_theta_max 29.9
_cell_measurement_theta_min 2.3
_cell_volume 1268.43(10)
_computing_cell_refinement 'SAINT (Siemens, 1995)'
_computing_data_collection 'SMART (Siemens, 1995)'
_computing_data_reduction SAINT
_computing_publication_material KRYSTAL
_computing_structure_refinement 'modified ORFLS (Busing et al., 1962) and KRYSTAL'
_computing_structure_solution 'SIR97 (Cascarano et al., 1996) and KRYSTAL (Hazell, 1995)'
_diffrn_ambient_temperature 120
_diffrn_measurement_device 'Siemens SMART CCD'
_diffrn_measurement_method
;
\w rotation scans with narrow
frames
;
_diffrn_radiation_monochromator graphite
_diffrn_radiation_source 'x-ray tube'
_diffrn_radiation_type 'Mo K\a'
_diffrn_radiation_wavelength 0.71073
_diffrn_reflns_av_R_equivalents 0.020
_diffrn_reflns_limit_h_max 11
_diffrn_reflns_limit_h_min -11
_diffrn_reflns_limit_k_max 15
_diffrn_reflns_limit_k_min -16
_diffrn_reflns_limit_l_max 17
_diffrn_reflns_limit_l_min -17
_diffrn_reflns_number 10860
_diffrn_reflns_reduction_process 10860
_diffrn_reflns_theta_max 29.9
_diffrn_reflns_theta_min 2.3
_diffrn_standards_decay_% 0
_exptl_absorpt_coefficient_mu 0.108
_exptl_absorpt_correction_T_max 0.986
_exptl_absorpt_correction_T_min 0.856
_exptl_absorpt_correction_type multi-scan
_exptl_absorpt_process_details 'multi-scan (SADABS; Sheldrick, 1996)'
_exptl_crystal_colour colourless
_exptl_crystal_density_diffrn 1.352
_exptl_crystal_density_method 'not measured'
_exptl_crystal_description block
_exptl_crystal_F_000 552
_exptl_crystal_size_max 0.40
_exptl_crystal_size_mid 0.28
_exptl_crystal_size_min 0.17
_refine_diff_density_max 0.38(4)
_refine_diff_density_min -0.19(4)
_refine_ls_extinction_coef 49(16)
_refine_ls_extinction_method
;
B-C type 1 Lorentzian isotropic
Becker & Coppens (1974)
;
_refine_ls_goodness_of_fit_ref 1.505
_refine_ls_hydrogen_treatment refxyzu
_refine_ls_matrix_type full
_refine_ls_number_constraints 0
_refine_ls_number_parameters 236
_refine_ls_number_reflns 2709
_refine_ls_number_restraints 0
_refine_ls_R_factor_gt 0.031
_refine_ls_shift/su_max 0.0007
_refine_ls_shift/su_mean 0.00006
_refine_ls_structure_factor_coef F
_refine_ls_weighting_details 'w = 1/{[\s~cs~(F^2^)+1.03F^2^]^1/2^-|F|}^2^'
_refine_ls_weighting_scheme calc
_refine_ls_wR_factor_ref 0.040
_reflns_number_gt 2709
_reflns_number_total 3512
_reflns_observed_criterion I>3\s(I)
_cod_data_source_file qb0103.cif
_cod_data_source_block IUC9900079
_cod_depositor_comments
;
The following automatic conversions were performed:

'_atom_site_thermal_displace_type' tag value 'Uij' was replaced with
'Uani' value 18 times.

Automatic conversion script
Id: cif_fix_values 1646 2011-03-28 12:23:43Z adriana 

The following automatic conversions were performed:

'_refine_ls_weighting_scheme' value '
w = 1/{[\s~cs~(F^2^)+1.03F^2^]^1/2^-|F|}^2^' was changed to 'calc'.
New tag '_refine_ls_weighting_details' was created. The value of the
new tag was set to 'w = 1/{[\s~cs~(F^2^)+1.03F^2^]^1/2^-|F|}^2^'.

Automatic conversion script
Id: cif_fix_values 3143 2015-03-26 13:38:13Z robertas 
;
_cod_original_cell_volume 1268.40(10)
_cod_original_sg_symbol_H-M 'P 21/n'
_cod_database_code 2008846

loop_
_symmetry_equiv_pos_as_xyz
+x,+y,+z
1/2-x,1/2+y,1/2-z
-x,-y,-z
1/2+x,1/2-y,1/2+z

loop_
_atom_site_aniso_label
_atom_site_aniso_U_11
_atom_site_aniso_U_22
_atom_site_aniso_U_33
_atom_site_aniso_U_12
_atom_site_aniso_U_13
_atom_site_aniso_U_23
O1 0.0222(4) 0.0214(4) 0.0158(4) -0.0021(3) 0.0014(3) 0.0015(3)
O2 0.0187(4) 0.0265(4) 0.0194(4) -0.0017(3) 0.0033(3) 0.0061(3)
O3 0.0189(4) 0.0223(4) 0.0177(4) -0.0023(3) -0.0004(3) 0.0056(3)
O4 0.0196(4) 0.0212(4) 0.0203(4) -0.0050(3) -0.0010(3) 0.0042(3)
O5 0.0241(4) 0.0210(4) 0.0181(4) 0.0049(3) -0.0012(3) 0.0000(3)
O6 0.0254(4) 0.0213(4) 0.0181(4) 0.0083(3) 0.0026(3) 0.0010(3)
C1 0.0179(5) 0.0154(5) 0.0163(5) 0.0024(4) 0.0023(4) 0.0026(4)
C2 0.0161(5) 0.0189(5) 0.0171(5) 0.0013(4) 0.0011(4) 0.0037(4)
C3 0.0187(5) 0.0179(5) 0.0137(5) -0.0008(4) -0.0001(4) 0.0020(4)
C4 0.0213(5) 0.0188(5) 0.0138(5) 0.0008(4) 0.0031(4) 0.0019(4)
C5 0.0160(5) 0.0170(5) 0.0166(5) 0.0000(4) 0.0039(4) 0.0023(4)
C6 0.0179(5) 0.0143(5) 0.0177(5) -0.0008(4) 0.0017(4) 0.0024(4)
C7 0.0189(5) 0.0145(5) 0.0173(5) 0.0026(4) 0.0050(4) -0.0002(4)
C8 0.0193(5) 0.0149(5) 0.0159(5) -0.0006(4) 0.0023(4) -0.0012(4)
C9 0.0132(5) 0.0184(5) 0.0196(5) 0.0003(4) 0.0039(4) 0.0019(4)
C10 0.0257(6) 0.0176(5) 0.0242(6) 0.0061(4) 0.0045(5) 0.0020(4)
C11 0.0287(6) 0.0257(6) 0.0162(5) -0.0038(5) -0.0030(5) 0.0015(4)
C12 0.0214(6) 0.0267(6) 0.0265(6) -0.0018(5) 0.0090(5) 0.0049(5)

loop_
_atom_site_label
_atom_site_fract_x
_atom_site_fract_y
_atom_site_fract_z
_atom_site_U_iso_or_equiv
_atom_site_thermal_displace_type
_atom_site_type_symbol
O1 0.63227(9) 0.19500(6) 1.04584(6) 0.0201(4) Uani O
O2 0.38412(9) 0.14716(7) 0.95711(6) 0.0216(4) Uani O
O3 0.61013(9) -0.01143(6) 0.88171(6) 0.0202(4) Uani O
O4 0.35751(9) -0.04865(7) 0.79519(6) 0.0210(4) Uani O
O5 0.92502(10) 0.12329(6) 0.98281(6) 0.0218(4) Uani O
O6 0.93347(10) -0.00160(7) 0.85489(6) 0.0218(4) Uani O
C1 0.54368(13) 0.25791(9) 0.86333(8) 0.0167(5) Uani C
C2 0.43880(13) 0.20713(9) 0.76289(8) 0.0177(5) Uani C
C3 0.50389(13) 0.09639(9) 0.72606(8) 0.0173(5) Uani C
C4 0.68075(13) 0.11340(9) 0.71218(8) 0.0180(5) Uani C
C5 0.80028(12) 0.17182(9) 0.80241(8) 0.0164(5) Uani C
C6 0.72006(13) 0.27108(9) 0.84779(8) 0.0169(5) Uani C
C7 0.52851(13) 0.19494(8) 0.96445(8) 0.0167(5) Uani C
C8 0.49550(13) 0.00672(8) 0.80807(8) 0.0169(5) Uani C
C9 0.88667(12) 0.09413(9) 0.88999(8) 0.0170(5) Uani C
C10 0.47737(15) 0.37495(9) 0.88183(10) 0.0226(6) Uani C
C11 0.39845(16) 0.06355(10) 0.61842(9) 0.0245(6) Uani C
C12 0.94301(15) 0.21715(11) 0.75428(10) 0.0243(6) Uani C
HO2 0.388(2) 0.1090(10) 1.0180(10) 0.047(5) Uiso H
HO4 0.363(2) -0.1000(10) 0.8520(10) 0.048(5) Uiso H
HO6 0.985(2) -0.041(2) 0.9120(10) 0.055(5) Uiso H
H2a 0.328(2) 0.1980(10) 0.7730(10) 0.020(3) Uiso H
H2b 0.4370(10) 0.2610(10) 0.7030(10) 0.023(3) Uiso H
H4a 0.728(2) 0.0410(10) 0.6950(10) 0.027(3) Uiso H
H4b 0.670(2) 0.1620(10) 0.6470(10) 0.024(3) Uiso H
H6a 0.791(2) 0.2960(10) 0.9130(10) 0.022(3) Uiso H
H6b 0.7180(10) 0.3310(10) 0.7980(10) 0.018(3) Uiso H
H10a 0.367(2) 0.3680(10) 0.8950(10) 0.031(4) Uiso H
H10b 0.547(2) 0.4110(10) 0.9440(10) 0.032(4) Uiso H
H10c 0.477(2) 0.4220(10) 0.8180(10) 0.029(3) Uiso H
H11a 0.432(2) -0.0080(10) 0.5910(10) 0.037(4) Uiso H
H11b 0.282(2) 0.0570(10) 0.6220(10) 0.028(4) Uiso H
H11c 0.410(2) 0.1210(10) 0.5620(10) 0.034(4) Uiso H
H12a 1.024(2) 0.2580(10) 0.8100(10) 0.033(4) Uiso H
H12b 0.994(2) 0.1560(10) 0.7230(10) 0.029(3) Uiso H
H12c 0.900(2) 0.2700(10) 0.6990(10) 0.028(4) Uiso H

loop_
_geom_angle_atom_site_label_1
_geom_angle_atom_site_label_2
_geom_angle_atom_site_label_3
_geom_angle
_geom_angle_publ_flag
C2 C1 C7 112.64(9) yes
C6 C1 C7 113.93(9) yes
C7 C1 C10 103.05(8) yes
C2 C1 C6 109.68(9) yes
C2 C1 C10 109.05(9) yes
C6 C1 C10 108.11(9) yes
C1 C2 C3 114.83(9) yes
C8 C3 C11 110.07(9) yes
C4 C3 C8 110.67(9) yes
C2 C3 C8 109.29(8) yes
C4 C3 C11 108.95(9) yes
C2 C3 C11 108.68(9) yes
C2 C3 C4 109.13(9) yes
C3 C4 C5 118.05(9) yes
C6 C5 C9 111.96(8) yes
C4 C5 C9 114.62(8) yes
C9 C5 C12 102.50(8) yes
C4 C5 C6 111.63(8) yes
C6 C5 C12 108.02(9) yes
C4 C5 C12 107.40(8) yes
C1 C6 C5 118.26(9) yes
O1 C7 O2 123.16(9) yes
O1 C7 C1 124.08(10) yes
O2 C7 C1 112.55(9) yes
O3 C8 O4 122.82(9) yes
O3 C8 C3 121.52(9) yes
O4 C8 C3 115.66(9) yes
O5 C9 O6 122.89(10) yes
O5 C9 C5 122.41(9) yes
O6 C9 C5 114.21(9) yes
C7 O2 HO2 106.7(10) yes
C8 O4 HO4 108.8(10) yes
C9 O6 HO6 107.7(11) yes
H2a C2 H2b 108.0(10) yes
C1 C2 H2a 109.4(7) yes
C3 C2 H2a 110.9(8) yes
C1 C2 H2b 108.0(7) yes
C3 C2 H2b 105.4(7) yes
H4a C4 H4b 106.9(10) yes
C5 C4 H4a 109.4(8) yes
C3 C4 H4a 110.4(8) yes
C5 C4 H4b 107.1(7) yes
C3 C4 H4b 104.3(7) yes
H6a C6 H6b 105.7(10) yes
C5 C6 H6b 106.3(7) yes
C1 C6 H6b 105.6(7) yes
C5 C6 H6a 108.8(7) yes
C1 C6 H6a 111.3(7) yes
H10a C10 H10c 109.7(11) yes
H10a C10 H10b 108.9(11) yes
C1 C10 H10a 109.7(8) yes
H10b C10 H10c 108.9(11) yes
C1 C10 H10c 109.6(8) yes
C1 C10 H10b 110.2(8) yes
H11a C11 H11b 107.6(11) yes
H11a C11 H11c 104.9(11) yes
C3 C11 H11a 112.6(8) yes
H11b C11 H11c 108.9(11) yes
C3 C11 H11b 112.3(8) yes
C3 C11 H11c 110.2(8) yes
H12b C12 H12c 108.6(11) yes
H12a C12 H12c 107.7(11) yes
C5 C12 H12c 108.6(8) yes
H12a C12 H12b 111.9(11) yes
C5 C12 H12b 109.5(8) yes
C5 C12 H12a 110.4(8) yes

loop_
_geom_bond_atom_site_label_1
_geom_bond_atom_site_label_2
_geom_bond_site_symmetry_1
_geom_bond_site_symmetry_2
_geom_bond_distance
_geom_bond_publ_flag
O1 C7 . . 1.2190(10) yes
O2 C7 . . 1.3270(10) yes
O3 C8 . . 1.2260(10) yes
O4 C8 . . 1.3170(10) yes
O5 C9 . . 1.2220(10) yes
O6 C9 . . 1.3230(10) yes
C1 C2 . . 1.5350(10) yes
C1 C6 . . 1.541(2) yes
C1 C7 . . 1.5290(10) yes
C1 C10 . . 1.5480(10) yes
C2 C3 . . 1.548(2) yes
C3 C4 . . 1.544(2) yes
C3 C8 . . 1.5180(10) yes
C3 C11 . . 1.5360(10) yes
C4 C5 . . 1.5410(10) yes
C5 C6 . . 1.5400(10) yes
C5 C9 . . 1.5280(10) yes
C5 C12 . . 1.552(2) yes
O2 HO2 . . 0.902(16) yes
O4 HO4 . . 0.946(17) yes
O6 HO6 . . 0.901(18) yes
C2 H2a . . 0.974(12) yes
C2 H2b . . 1.004(13) yes
C4 H4a . . 0.996(14) yes
C4 H4b . . 1.015(13) yes
C6 H6b . . 0.968(12) yes
C6 H6a . . 0.973(13) yes
C10 H10a . . 0.979(14) yes
C10 H10c . . 0.990(14) yes
C10 H10b . . 0.992(14) yes
C11 H11a . . 0.987(15) yes
C11 H11b . . 0.991(13) yes
C11 H11c . . 1.017(14) yes
C12 H12c . . 0.964(14) yes
C12 H12b . . 0.972(14) yes
C12 H12a . . 1.012(14) yes

loop_
_geom_torsion_atom_site_label_1
_geom_torsion_atom_site_label_2
_geom_torsion_atom_site_label_3
_geom_torsion_atom_site_label_4
_geom_torsion
_geom_torsion_publ_flag
C10 C1 C7 O1 -87.10(10) yes
C10 C1 C7 O2 87.80(10) yes
C11 C3 C8 O3 149.60(10) yes
C11 C3 C8 O4 -31.00(10) yes
C12 C5 C9 O5 96.80(10) yes
C12 C5 C9 O6 -75.40(10) yes
O2 C7 C1 C2 -29.50(10) yes
O2 C7 C1 C6 -155.30(10) yes
O4 C8 C3 C2 88.30(10) yes
O4 C8 C3 C4 -151.50(10) yes
O6 C9 C5 C4 40.60(10) yes
O6 C9 C5 C6 169.10(10) yes
